data_4320297
loop_
_publ_author_name
'Anna C. Hillier'
'XingWang Zhang'
'Graham H. Maunder'
'Sung Ying Liu'
'Todd A. Eberspacher'
'Mathew V. Metz'
'Robert McDonald'
'\^Angela Domingos'
'No\'emia Marques'
'Victor W. Day'
'Andrea Sella'
'Josef Takats'

_publ_contact_author_address
; Department of Chemistry
   University of Alberta
   Edmonton Alberta T6G 2G2
   Canada
;
_publ_contact_author_email joe.takats@ualberta.ca
_publ_contact_author_fax 1(780)4928231
_publ_contact_author_name 'Dr Josef Takats'
_publ_contact_author_phone 1(780)4924944
_publ_section_title
;
 Synthesis and Structural Comparison of a Series of Divalent Ln(TpR,R')2
 (Ln = Sm, Eu, Yb) and Trivalent Sm(TpMe2)2X (X = F, Cl, I, BPh4)
 Complexes
;
_journal_name_full 'Inorganic Chemistry'
_journal_page_first 5106
_journal_page_last 5116
_journal_paper_doi 10.1021/ic010325w
_journal_volume 40
_journal_year 2001
_chemical_formula_sum 'C30 H44 B2 Eu N12'
_chemical_formula_weight 746.35
_space_group_IT_number 148
_symmetry_cell_setting rhombohedral
_symmetry_space_group_name_Hall '-P 3*'
_symmetry_space_group_name_H-M 'R -3 :R'
_atom_sites_solution_hydrogens geom
_atom_sites_solution_primary direct
_atom_sites_solution_secondary difmap
_audit_creation_method 'manual editing of SHELXL template'
_cell_angle_alpha 63.50(2)
_cell_angle_beta 63.50(2)
_cell_angle_gamma 63.50(2)
_cell_formula_units_Z 1
_cell_length_a 10.5810(15)
_cell_length_b 10.5810(15)
_cell_length_c 10.5810(15)
_cell_measurement_temperature 293(2)
_cell_volume 902.5(3)
_computing_cell_refinement 'Bruker XSCANS'
_computing_data_collection 'Bruker XSCANS'
_computing_data_reduction 'Bruker SHELXTL'
_computing_molecular_graphics 'Bruker SHELXTL'
_computing_publication_material 'Bruker SHELXTL'
_computing_structure_refinement 'SHELXL-93 (Sheldrick, 1993)'
_computing_structure_solution 'SHELXS-86 (Sheldrick, 1990)'
_diffrn_ambient_temperature 293(2)
_diffrn_measurement_method '\w scans'
_diffrn_radiation_monochromator graphite
_diffrn_radiation_source 'fine-focus sealed tube'
_diffrn_radiation_type MoK\a
_diffrn_radiation_wavelength 0.71073
_diffrn_reflns_av_R_equivalents 0.0203
_diffrn_reflns_av_sigmaI/netI 0.0153
_diffrn_reflns_limit_h_max 13
_diffrn_reflns_limit_h_min -10
_diffrn_reflns_limit_k_max 11
_diffrn_reflns_limit_k_min -11
_diffrn_reflns_limit_l_max 10
_diffrn_reflns_limit_l_min -13
_diffrn_reflns_number 1595
_diffrn_reflns_theta_max 27.48
_diffrn_reflns_theta_min 2.66
_exptl_absorpt_coefficient_mu 1.775
_exptl_absorpt_correction_type none
_exptl_crystal_density_diffrn 1.373
_exptl_crystal_F_000 381
_refine_diff_density_max 0.508
_refine_diff_density_min -0.695
_refine_diff_density_rms 0.070
_refine_ls_extinction_coef 0.0227(30)
_refine_ls_extinction_expression Fc^*^=kFc[1+0.001xFc^2^\l^3^/sin(2\q)]^-1/4^
_refine_ls_extinction_method SHELXL
_refine_ls_goodness_of_fit_all 1.121
_refine_ls_goodness_of_fit_obs 1.121
_refine_ls_matrix_type full
_refine_ls_number_parameters 78
_refine_ls_number_reflns 1382
_refine_ls_number_restraints 0
_refine_ls_restrained_S_all 1.121
_refine_ls_restrained_S_obs 1.121
_refine_ls_R_factor_all 0.0240
_refine_ls_R_factor_obs 0.0240
_refine_ls_shift/esd_max -0.049
_refine_ls_shift/esd_mean 0.002
_refine_ls_structure_factor_coef Fsqd
_refine_ls_weighting_details 'w=1/[\s^2^(Fo^2^)+(0.0432P)^2^+0.1143P] where P=(Fo^2^+2Fc^2^)/3'
_refine_ls_weighting_scheme calc
_refine_ls_wR_factor_all 0.0605
_refine_ls_wR_factor_obs 0.0604
_reflns_number_observed 1380
_reflns_number_total 1382
_reflns_observed_criterion >2sigma(I)
_cod_data_source_file ic010325w_03.cif
_cod_data_source_block aseutp2r
_cod_depositor_comments
;
The following automatic conversions were performed:

'_symmetry_cell_setting' value 'Rhombohedral' changed to
'rhombohedral' according to the built-in table from CIF Core
dictionary named 'cif_core.dic' version 2.4.1 from 2010-06-29.

Automatic conversion script
Id: cif_fix_values 1646 2011-03-28 12:23:43Z adriana 

The following automatic conversions were performed:

'_refine_ls_weighting_scheme' value 'calc
w=1/[\s^2^(Fo^2^)+(0.0432P)^2^+0.1143P] where P=(Fo^2^+2Fc^2^)/3' was
changed to 'calc'. New tag '_refine_ls_weighting_details' was
created. The value of the new tag was set to
'w=1/[\s^2^(Fo^2^)+(0.0432P)^2^+0.1143P] where P=(Fo^2^+2Fc^2^)/3'.

Automatic conversion script
Id: cif_fix_values 3143 2015-03-26 13:38:13Z robertas 
;
_cod_original_cell_volume 902.5(2)
_cod_original_sg_symbol_H-M 'R -3'
_cod_database_code 4320297

loop_
_symmetry_equiv_pos_as_xyz
'x, y, z'
'z, x, y'
'y, z, x'
'-x, -y, -z'
'-z, -x, -y'
'-y, -z, -x'

loop_
_atom_site_aniso_label
_atom_site_aniso_U_11
_atom_site_aniso_U_22
_atom_site_aniso_U_33
_atom_site_aniso_U_23
_atom_site_aniso_U_13
_atom_site_aniso_U_12
Eu 0.04458(13) 0.04458(13) 0.04458(13) -0.01895(5) -0.01895(5) -0.01895(5)
N1 0.0410(8) 0.0461(8) 0.0420(8) -0.0150(7) -0.0190(7) -0.0155(7)
N2 0.0532(9) 0.0423(8) 0.0528(9) -0.0109(7) -0.0275(8) -0.0194(7)
C3 0.0494(11) 0.0463(11) 0.0547(12) -0.0074(9) -0.0191(9) -0.0196(9)
C4 0.0495(11) 0.0576(13) 0.0414(10) -0.0030(9) -0.0175(9) -0.0177(10)
C5 0.0366(9) 0.0626(12) 0.0369(9) -0.0166(9) -0.0126(7) -0.0142(8)
C6 0.0640(14) 0.088(2) 0.0485(12) -0.0305(12) -0.0249(11) -0.0179(13)
C7 0.099(2) 0.0485(13) 0.097(2) -0.0085(14) -0.045(2) -0.0314(15)
B 0.0442(9) 0.0442(9) 0.0442(9) -0.0178(6) -0.0178(6) -0.0178(6)

loop_
_atom_site_label
_atom_site_type_symbol
_atom_site_fract_x
_atom_site_fract_y
_atom_site_fract_z
_atom_site_U_iso_or_equiv
_atom_site_thermal_displace_type
_atom_site_occupancy
_atom_site_calc_flag
_atom_site_refinement_flags
_atom_site_disorder_group
Eu Eu 0.0000 0.0000 0.0000 0.03818(12) Uani 1 d S .
N1 N 0.1596(2) -0.0233(2) 0.2344(2) 0.0391(3) Uani 1 d . .
N2 N 0.1448(2) -0.1178(2) 0.1899(2) 0.0445(4) Uani 1 d . .
C3 C 0.1722(3) -0.2511(3) 0.2905(3) 0.0502(5) Uani 1 d . .
C4 C 0.2034(3) -0.2442(3) 0.4012(3) 0.0526(5) Uani 1 d . .
H4 H 0.2260(3) -0.3217(3) 0.4838(3) 0.063 Uiso 1 calc R .
C5 C 0.1939(2) -0.0981(3) 0.3629(2) 0.0448(4) Uani 1 d . .
C6 C 0.2138(3) -0.0276(4) 0.4440(3) 0.0620(7) Uani 1 d G .
H6A H 0.2240(32) -0.0999(29) 0.5383(17) 0.093 Uiso 1 calc G .
H6B H 0.1309(24) 0.0593(19) 0.4608(34) 0.093 Uiso 1 calc G .
H6C H 0.3037(18) 0.0002(32) 0.3861(33) 0.093 Uiso 1 calc G .
C7 C 0.1658(5) -0.3820(3) 0.2748(5) 0.0775(9) Uani 1 d G .
H7A H 0.0708(21) -0.3982(47) 0.3366(33) 0.116 Uiso 1 calc G .
H7B H 0.2438(28) -0.4668(31) 0.3090(38) 0.116 Uiso 1 calc G .
H7C H 0.1809(39) -0.3689(48) 0.1731(15) 0.116 Uiso 1 calc G .
B B 0.14243(15) 0.14243(15) 0.14243(15) 0.0390(7) Uani 1 d S .
H1B H 0.1836(22) 0.1836(22) 0.1836(22) 0.049(12) Uiso 1 d S .

loop_
_atom_type_symbol
_atom_type_description
_atom_type_scat_dispersion_real
_atom_type_scat_dispersion_imag
_atom_type_scat_source
C C 0.0033 0.0016 'International Tables Vol C Tables 4.2.6.8 and 6.1.1.4'
H H 0.0000 0.0000 'International Tables Vol C Tables 4.2.6.8 and 6.1.1.4'
B B 0.0013 0.0007 'International Tables Vol C Tables 4.2.6.8 and 6.1.1.4'
N N 0.0061 0.0033 'International Tables Vol C Tables 4.2.6.8 and 6.1.1.4'
Eu Eu -0.1578 3.6682 'International Tables Vol C Tables 4.2.6.8 and 6.1.1.4'

loop_
_geom_angle_atom_site_label_1
_geom_angle_atom_site_label_2
_geom_angle_atom_site_label_3
_geom_angle
_geom_angle_site_symmetry_1
_geom_angle_site_symmetry_3
_geom_angle_publ_flag
N2 Eu N2 103.82(6) 6 2 ?
N2 Eu N2 103.82(6) 6 . ?
N2 Eu N2 76.18(6) 2 . ?
N2 Eu N2 76.18(6) 6 4 ?
N2 Eu N2 103.82(6) 2 4 ?
N2 Eu N2 180.0 . 4 ?
N2 Eu N2 76.18(6) 6 5 ?
N2 Eu N2 180.0 2 5 ?
N2 Eu N2 103.82(6) . 5 ?
N2 Eu N2 76.18(6) 4 5 ?
N2 Eu N2 180.0 6 3 ?
N2 Eu N2 76.18(6) 2 3 ?
N2 Eu N2 76.18(6) . 3 ?
N2 Eu N2 103.82(6) 4 3 ?
N2 Eu N2 103.82(6) 5 3 ?
N1 B N1 111.06(14) . 2 ?
N1 B N1 111.06(14) . 3 ?
N1 B N1 111.06(14) 2 3 ?
C5 N1 N2 109.7(2) . . ?
C5 N1 B 128.0(2) . . ?
N2 N1 B 122.3(2) . . ?
C3 N2 N1 106.5(2) . . ?
C3 N2 Eu 132.6(2) . . ?
N1 N2 Eu 117.38(12) . . ?
N2 C3 C4 110.4(2) . . ?
N2 C3 C7 120.5(3) . . ?
C4 C3 C7 129.1(2) . . ?
C5 C4 C3 105.5(2) . . ?
N1 C5 C4 107.8(2) . . ?
N1 C5 C6 123.6(2) . . ?
C4 C5 C6 128.5(2) . . ?

loop_
_geom_bond_atom_site_label_1
_geom_bond_atom_site_label_2
_geom_bond_distance
_geom_bond_site_symmetry_2
_geom_bond_publ_flag
Eu N2 2.597(2) . ?
Eu N2 2.597(2) 2 ?
Eu N2 2.597(2) 5 ?
Eu N2 2.597(2) 4 ?
Eu N2 2.597(2) 3 ?
Eu N2 2.597(2) 6 ?
B N1 1.551(2) . ?
B N1 1.551(2) 2 ?
B N1 1.551(2) 3 ?
N1 C5 1.353(3) . ?
N1 N2 1.369(3) . ?
N2 C3 1.334(3) . ?
C3 C4 1.390(4) . ?
C3 C7 1.500(4) . ?
C4 C5 1.379(4) . ?
C5 C6 1.487(4) . ?

loop_
_geom_torsion_atom_site_label_1
_geom_torsion_atom_site_label_2
_geom_torsion_atom_site_label_3
_geom_torsion_atom_site_label_4
_geom_torsion
_geom_torsion_site_symmetry_1
_geom_torsion_site_symmetry_2
_geom_torsion_site_symmetry_3
_geom_torsion_site_symmetry_4
_geom_torsion_publ_flag
N1 B N1 C5 129.8(3) 2 . . . ?
N1 B N1 C5 -106.0(3) 3 . . . ?
N1 B N1 N2 -48.2(3) 2 . . . ?
N1 B N1 N2 75.9(2) 3 . . . ?
C5 N1 N2 C3 -0.8(2) . . . . ?
B N1 N2 C3 177.6(2) . . . . ?
C5 N1 N2 Eu 160.86(13) . . . . ?
B N1 N2 Eu -20.7(2) . . . . ?
N2 Eu N2 C3 -53.1(3) 6 . . . ?
N2 Eu N2 C3 -154.3(3) 2 . . . ?
N2 Eu N2 C3 -172.3(1000) 4 . . . ?
N2 Eu N2 C3 25.7(3) 5 . . . ?
N2 Eu N2 C3 126.9(3) 3 . . . ?
N2 Eu N2 N1 151.01(12) 6 . . . ?
N2 Eu N2 N1 49.90(11) 2 . . . ?
N2 Eu N2 N1 30.9(1000) 4 . . . ?
N2 Eu N2 N1 -130.10(11) 5 . . . ?
N2 Eu N2 N1 -28.99(12) 3 . . . ?
N1 N2 C3 C4 0.5(3) . . . . ?
Eu N2 C3 C4 -157.2(2) . . . . ?
N1 N2 C3 C7 -179.8(3) . . . . ?
Eu N2 C3 C7 22.5(4) . . . . ?
N2 C3 C4 C5 -0.1(3) . . . . ?
C7 C3 C4 C5 -179.7(3) . . . . ?
N2 N1 C5 C4 0.8(2) . . . . ?
B N1 C5 C4 -177.5(2) . . . . ?
N2 N1 C5 C6 -178.3(2) . . . . ?
B N1 C5 C6 3.4(3) . . . . ?
C3 C4 C5 N1 -0.4(2) . . . . ?
C3 C4 C5 C6 178.6(2) . . . . ?
